data_1531587
loop_
_publ_author_name
'Krause, W.'
'Bernhardt, H.J.'
'Effenberger, H.'
'McCammon, C.'

_publ_section_title
;
 Neustaedtelite and cobaltneustaedtelite, the Fe(3+)- and Co(2+)-
 analogues of medenbachite
;
_journal_name_full 'American Mineralogist'
_journal_page_first 726
_journal_page_last 738
_journal_volume 87
_journal_year 2002
_chemical_formula_sum 'As2 Bi2 Co Fe H3 O12'
_chemical_name_systematic 'Bi2 Fe Co O (O H)3 (As O4)2'
_space_group_IT_number 2
_symmetry_space_group_name_Hall '-P 1'
_symmetry_space_group_name_H-M 'P -1'
_cell_angle_alpha 83.3
_cell_angle_beta 70.67
_cell_angle_gamma 87.14
_cell_formula_units_Z 2
_cell_length_a 9.144
_cell_length_b 6.146
_cell_length_c 9.337
_cell_volume 491.733
_citation_journal_id_ASTM AMMIAY
_cod_data_source_file Krause_AMMIAY_2002_157.cif
_cod_data_source_block H3As2Bi2Co1Fe1O12
_cod_original_cell_volume 491.7329
_cod_original_formula_sum 'H3 As2 Bi2 Co1 Fe1 O12'
_cod_database_code 1531587

loop_
_symmetry_equiv_pos_as_xyz
x,y,z
-x,-y,-z

loop_
_atom_site_label
_atom_site_type_symbol
_atom_site_fract_x
_atom_site_fract_y
_atom_site_fract_z
_atom_site_occupancy
_atom_site_U_iso_or_equiv
As1 As+5 0.1666 0.208 0.2147 1 0.0
O12 O-2 0.6824 0.1427 0.3897 1 0.0
Bi1 Bi+3 0.09029 0.3105 0.60632 1 0.0
O1 O-2 0.0658 0.4426 0.1952 1 0.0
Fe1 Fe+3 0 0 0 1 0.0
O4 O-2 0.6318 0.2563 0.8879 1 0.0
O6 O-2 0.58 -0.0081 0.1801 1 0.0
Bi3 Bi+3 0.5601 0.3258 0.6115 0.5 0.0
O10 O-2 0.6296 0.6231 0.4666 1 0.0
O8 O-2 0.8445 0.2432 0.0832 1 0.0
O11 O-2 0.1824 0.1427 0.3897 1 0.0
O2 O-2 0.5658 0.4426 0.1952 1 0.0
O3 O-2 0.1318 0.2563 0.8879 1 0.0
O9 O-2 0.1296 0.6231 0.4666 1 0.0
Co2 Co+2 0.5 0.5 0 1 0.0
Bi2 Bi+3 0.6241 0.2935 0.5993 0.5 0.0
O5 O-2 0.08 -0.0081 0.1801 1 0.0
Co1 Co+2 0 0.5 0 1 0.0
As2 As+5 0.6666 0.208 0.2147 1 0.0
Fe2 Fe+3 0.5 0 0 1 0.0
O7 O-2 0.3445 0.2432 0.0832 1 0.0
